data_1568433
loop_
_publ_author_name
'Liu, Han-Ying'
'Neale, Samuel E.'
'Hill, Michael S.'
'Mahon, Mary F.'
'McMullin, Claire L.'

_publ_section_title
;
 Structural snapshots of an Al-Cu bond-mediated transformation of terminal
 acetylenes.
;
_journal_issue 11
_journal_name_full 'Chemical science'
_journal_page_first 2866
_journal_page_last 2876
_journal_paper_doi 10.1039/d3sc00240c
_journal_volume 14
_journal_year 2023
_chemical_formula_moiety 'C63 H92 Al Cu N4 Si2, 2(C6 H6)'
_chemical_formula_sum 'C75 H104 Al Cu N4 Si2'
_chemical_formula_weight 1208.32
_space_group_crystal_system orthorhombic
_space_group_IT_number 60
_space_group_name_Hall '-P 2n 2ab'
_space_group_name_H-M_alt 'P b c n'
_atom_sites_solution_hydrogens geom
_atom_sites_solution_primary dual
_audit_creation_date 2022-02-15
_audit_creation_method
;
Olex2 1.5
(compiled 2021.12.09 svn.r5202d8cf for OlexSys, GUI svn.r6439)
;
_audit_update_record
;
2023-01-04 deposited with the CCDC.	2023-02-15 downloaded from the CCDC.
;
_cell_angle_alpha 90
_cell_angle_beta 90
_cell_angle_gamma 90
_cell_formula_units_Z 4
_cell_length_a 15.02360(10)
_cell_length_b 21.96180(10)
_cell_length_c 21.1294(2)
_cell_measurement_reflns_used 24533
_cell_measurement_temperature 150.00(10)
_cell_measurement_theta_max 72.7250
_cell_measurement_theta_min 4.5290
_cell_volume 6971.55(9)
_computing_cell_refinement 'CrysAlisPro 1.171.39.46 (Rigaku OD, 2018)'
_computing_data_collection 'CrysAlisPro 1.171.39.46 (Rigaku OD, 2018)'
_computing_data_reduction 'CrysAlisPro 1.171.39.46 (Rigaku OD, 2018)'
_computing_molecular_graphics 'Olex2 1.5 (Dolomanov et al., 2009)'
_computing_publication_material 'Olex2 1.5 (Dolomanov et al., 2009)'
_computing_structure_refinement 'SHELXL 2014/3 (Sheldrick, 2015)'
_computing_structure_solution 'SHELXT 2018/2 (Sheldrick, 2018)'
_diffrn_ambient_environment N~2~
_diffrn_ambient_temperature 150.00(10)
_diffrn_detector 'CCD plate'
_diffrn_detector_area_resol_mean 8.1150
_diffrn_detector_type EosS2
_diffrn_measured_fraction_theta_full 1.000
_diffrn_measured_fraction_theta_max 0.999
_diffrn_measurement_device 'four-circle diffractometer'
_diffrn_measurement_device_type 'SuperNova, Dual, Cu at home/near, EosS2'
_diffrn_measurement_method '\w scans'
_diffrn_radiation_monochromator mirror
_diffrn_radiation_probe x-ray
_diffrn_radiation_type 'Cu K\a'
_diffrn_radiation_wavelength 1.54184
_diffrn_reflns_av_R_equivalents 0.0557
_diffrn_reflns_av_unetI/netI 0.0251
_diffrn_reflns_Laue_measured_fraction_full 1.000
_diffrn_reflns_Laue_measured_fraction_max 0.999
_diffrn_reflns_limit_h_max 17
_diffrn_reflns_limit_h_min -18
_diffrn_reflns_limit_k_max 26
_diffrn_reflns_limit_k_min -27
_diffrn_reflns_limit_l_max 26
_diffrn_reflns_limit_l_min -25
_diffrn_reflns_number 80334
_diffrn_reflns_point_group_measured_fraction_full 1.000
_diffrn_reflns_point_group_measured_fraction_max 0.999
_diffrn_reflns_theta_full 67.684
_diffrn_reflns_theta_max 72.963
_diffrn_reflns_theta_min 3.564
_diffrn_source 'micro-focus sealed X-ray tube'
_diffrn_source_type 'SuperNova (Cu) X-ray Source'
_exptl_absorpt_coefficient_mu 1.213
_exptl_absorpt_correction_T_max 1.00000
_exptl_absorpt_correction_T_min 0.95229
_exptl_absorpt_correction_type multi-scan
_exptl_absorpt_process_details
;
CrysAlisPro 1.171.39.46 (Rigaku Oxford Diffraction, 2018)
Empirical absorption correction using spherical harmonics,
 implemented in SCALE3 ABSPACK scaling algorithm.
;
_exptl_crystal_colour colourless
_exptl_crystal_colour_primary colourless
_exptl_crystal_density_diffrn 1.151
_exptl_crystal_description block
_exptl_crystal_F_000 2608
_exptl_crystal_size_max 0.164
_exptl_crystal_size_mid 0.085
_exptl_crystal_size_min 0.066
_refine_diff_density_max 0.266
_refine_diff_density_min -0.505
_refine_diff_density_rms 0.043
_refine_ls_extinction_method none
_refine_ls_goodness_of_fit_ref 1.024
_refine_ls_hydrogen_treatment constr
_refine_ls_matrix_type full
_refine_ls_number_parameters 388
_refine_ls_number_reflns 6963
_refine_ls_number_restraints 0
_refine_ls_restrained_S_all 1.024
_refine_ls_R_factor_all 0.0424
_refine_ls_R_factor_gt 0.0351
_refine_ls_shift/su_max 0.001
_refine_ls_shift/su_mean 0.000
_refine_ls_structure_factor_coef Fsqd
_refine_ls_weighting_details 'w=1/[\s^2^(Fo^2^)+(0.0525P)^2^+2.1973P] where P=(Fo^2^+2Fc^2^)/3'
_refine_ls_weighting_scheme calc
_refine_ls_wR_factor_gt 0.0917
_refine_ls_wR_factor_ref 0.0965
_reflns_Friedel_coverage 0.000
_reflns_number_gt 6006
_reflns_number_total 6963
_reflns_threshold_expression 'I > 2\s(I)'
_cod_data_source_file d3sc00240c2.cif
_cod_data_source_block s21msh80
_cod_depositor_comments 'Adding full bibliography for 1568428--1568438.cif.'
_cod_database_code 1568433
_shelxl_version_number 2014-3
_shelx_space_group_comment
;
The symmetry employed for this shelxl refinement is uniquely defined
by the following loop, which should always be used as a source of
symmetry information in preference to the above space-group names.
They are only intended as comments.
;
_olex2_refinement_description
;
1. Fixed Uiso
 At 1.2 times of:
  All C(H) groups, All C(H,H) groups
 At 1.5 times of:
  All C(H,H,H) groups
2.a Ternary CH refined with riding coordinates:
 C17(H17), C7(H7), C10(H10)
2.b Secondary CH2 refined with riding coordinates:
 C15(H15A,H15B)
2.c Aromatic/amide H refined with riding coordinates:
 C3(H3), C5(H5), C26(H26), C4(H4), C28(H28), C37(H37), C38(H38), C33(H33),
 C34(H34), C36(H36), C35(H35)
2.d Idealised Me refined as rotating group:
 C30(H30A,H30B,H30C), C18(H18A,H18B,H18C), C13(H13A,H13B,H13C), C32(H32A,H32B,
 H32C), C14(H14A,H14B,H14C), C19(H19A,H19B,H19C), C11(H11A,H11B,H11C), C21(H21A,
 H21B,H21C), C31(H31A,H31B,H31C), C9(H9A,H9B,H9C), C8(H8A,H8B,H8C), C12(H12A,
 H12B,H12C)
;

loop_
_space_group_symop_operation_xyz
'x, y, z'
'-x+1/2, -y+1/2, z+1/2'
'-x, y, -z+1/2'
'x+1/2, -y+1/2, -z'
'-x, -y, -z'
'x-1/2, y-1/2, -z-1/2'
'x, -y, z-1/2'
'-x-1/2, y-1/2, z'

loop_
_atom_site_label
_atom_site_type_symbol
_atom_site_fract_x
_atom_site_fract_y
_atom_site_fract_z
_atom_site_U_iso_or_equiv
_atom_site_adp_type
_atom_site_occupancy
_atom_site_site_symmetry_order
_atom_site_calc_flag
_atom_site_refinement_flags_posn
_atom_site_refinement_flags_adp
_atom_site_refinement_flags_occupancy
_atom_site_disorder_assembly
_atom_site_disorder_group
Cu1 Cu 1.0000 0.37081(2) 0.7500 0.02530(9) Uani 1 2 d S T P . .
Al1 Al 1.0000 0.23243(2) 0.7500 0.01776(12) Uani 1 2 d S T P . .
Si1 Si 0.90862(2) 0.11439(2) 0.81264(2) 0.02504(10) Uani 1 1 d . . . . .
N1 N 0.90493(7) 0.18602(5) 0.77808(6) 0.0210(2) Uani 1 1 d . . . . .
N2 N 0.98749(8) 0.49888(6) 0.80000(6) 0.0260(2) Uani 1 1 d . . . . .
C2 C 0.76095(9) 0.20244(6) 0.72302(7) 0.0245(3) Uani 1 1 d . . . . .
C1 C 0.81657(9) 0.21206(6) 0.77587(7) 0.0213(3) Uani 1 1 d . . . . .
C6 C 0.78332(9) 0.24536(6) 0.82805(7) 0.0242(3) Uani 1 1 d . . . . .
C16 C 1.0000 0.46097(9) 0.7500 0.0250(4) Uani 1 2 d S T P . .
C22 C 0.94632(9) 0.29539(6) 0.69443(7) 0.0222(3) Uani 1 1 d . . . . .
C3 C 0.67365(10) 0.22443(7) 0.72405(8) 0.0290(3) Uani 1 1 d . . . . .
H3 H 0.6372 0.2182 0.6890 0.035 Uiso 1 1 calc R U . . .
C5 C 0.69514(10) 0.26557(7) 0.82705(8) 0.0285(3) Uani 1 1 d . . . . .
H5 H 0.6729 0.2866 0.8618 0.034 Uiso 1 1 calc R U . . .
C24 C 0.84058(9) 0.37320(6) 0.63452(7) 0.0245(3) Uani 1 1 d . . . . .
C25 C 0.77439(10) 0.40738(7) 0.66566(7) 0.0262(3) Uani 1 1 d . . . . .
C23 C 0.90218(9) 0.33634(6) 0.67073(7) 0.0244(3) Uani 1 1 d . . . . .
C20 C 0.99151(10) 0.55979(7) 0.78133(8) 0.0305(3) Uani 1 1 d . . . . .
C17 C 0.97538(10) 0.47637(7) 0.86527(7) 0.0282(3) Uani 1 1 d . . . . .
H17 H 0.9849 0.4322 0.8640 0.034 Uiso 1 1 calc R U . . .
C27 C 0.71663(11) 0.44019(7) 0.56391(8) 0.0330(3) Uani 1 1 d . . . . .
C26 C 0.71443(10) 0.44056(7) 0.62967(8) 0.0307(3) Uani 1 1 d . . . . .
H26 H 0.6714 0.4638 0.6501 0.037 Uiso 1 1 calc R U . . .
C4 C 0.64027(10) 0.25517(7) 0.77587(8) 0.0313(3) Uani 1 1 d . . . . .
H4 H 0.5816 0.2687 0.7763 0.038 Uiso 1 1 calc R U . . .
C29 C 0.84423(10) 0.37251(6) 0.56797(7) 0.0279(3) Uani 1 1 d . . . . .
C28 C 0.78182(11) 0.40594(7) 0.53404(8) 0.0316(3) Uani 1 1 d . . . . .
H28 H 0.7838 0.4053 0.4901 0.038 Uiso 1 1 calc R U . . .
C7 C 0.79197(10) 0.16823(8) 0.66483(8) 0.0307(3) Uani 1 1 d . . . . .
H7 H 0.8559 0.1606 0.6697 0.037 Uiso 1 1 calc R U . . .
C10 C 0.83977(10) 0.26106(7) 0.88538(7) 0.0289(3) Uani 1 1 d . . . . .
H10 H 0.8998 0.2449 0.8784 0.035 Uiso 1 1 calc R U . . .
C30 C 0.76700(11) 0.40718(8) 0.73652(8) 0.0351(3) Uani 1 1 d . . . . .
H30A H 0.7587 0.3662 0.7511 0.053 Uiso 1 1 calc R U . . .
H30B H 0.7171 0.4316 0.7491 0.053 Uiso 1 1 calc R U . . .
H30C H 0.8205 0.4236 0.7546 0.053 Uiso 1 1 calc R U . . .
C15 C 0.94993(11) 0.05307(7) 0.75785(9) 0.0357(4) Uani 1 1 d . . . . .
H15A H 0.9352 0.0140 0.7764 0.043 Uiso 1 1 calc R U . . .
H15B H 0.9172 0.0563 0.7184 0.043 Uiso 1 1 calc R U . . .
C18 C 1.04484(12) 0.50229(8) 0.91049(8) 0.0355(3) Uani 1 1 d . . . . .
H18A H 1.0310 0.5441 0.9196 0.053 Uiso 1 1 calc R U . . .
H18B H 1.1026 0.4999 0.8913 0.053 Uiso 1 1 calc R U . . .
H18C H 1.0447 0.4792 0.9491 0.053 Uiso 1 1 calc R U . . .
C13 C 0.79449(11) 0.08880(7) 0.83735(9) 0.0345(3) Uani 1 1 d . . . . .
H13A H 0.7674 0.1197 0.8631 0.052 Uiso 1 1 calc R U . . .
H13B H 0.7991 0.0517 0.8612 0.052 Uiso 1 1 calc R U . . .
H13C H 0.7586 0.0819 0.8004 0.052 Uiso 1 1 calc R U . . .
C32 C 0.91494(12) 0.33727(8) 0.53297(8) 0.0367(4) Uani 1 1 d . . . . .
H32A H 0.8941 0.3277 0.4912 0.055 Uiso 1 1 calc R U . . .
H32B H 0.9277 0.3002 0.5554 0.055 Uiso 1 1 calc R U . . .
H32C H 0.9681 0.3614 0.5301 0.055 Uiso 1 1 calc R U . . .
C14 C 0.97933(12) 0.11237(9) 0.88557(9) 0.0428(4) Uani 1 1 d . . . . .
H14A H 1.0358 0.1310 0.8768 0.064 Uiso 1 1 calc R U . . .
H14B H 0.9884 0.0709 0.8983 0.064 Uiso 1 1 calc R U . . .
H14C H 0.9500 0.1342 0.9190 0.064 Uiso 1 1 calc R U . . .
C19 C 0.88083(11) 0.48633(8) 0.88937(9) 0.0374(4) Uani 1 1 d . . . . .
H19A H 0.8739 0.4668 0.9297 0.056 Uiso 1 1 calc R U . . .
H19B H 0.8392 0.4693 0.8598 0.056 Uiso 1 1 calc R U . . .
H19C H 0.8698 0.5292 0.8938 0.056 Uiso 1 1 calc R U . . .
C11 C 0.84695(11) 0.33006(8) 0.89310(9) 0.0378(4) Uani 1 1 d . . . . .
H11A H 0.8733 0.3473 0.8558 0.057 Uiso 1 1 calc R U . . .
H11B H 0.8834 0.3392 0.9292 0.057 Uiso 1 1 calc R U . . .
H11C H 0.7886 0.3470 0.8991 0.057 Uiso 1 1 calc R U . . .
C21 C 0.97512(13) 0.61367(7) 0.82314(9) 0.0391(4) Uani 1 1 d . . . . .
H21A H 1.0241 0.6185 0.8519 0.059 Uiso 1 1 calc R U . . .
H21B H 0.9213 0.6075 0.8468 0.059 Uiso 1 1 calc R U . . .
H21C H 0.9694 0.6496 0.7976 0.059 Uiso 1 1 calc R U . . .
C37 C 0.41186(16) 0.37578(9) 0.55240(10) 0.0512(5) Uani 1 1 d . . . . .
H37 H 0.3707 0.3853 0.5210 0.061 Uiso 1 1 calc R U . . .
C31 C 0.64789(14) 0.47494(9) 0.52641(10) 0.0498(5) Uani 1 1 d . . . . .
H31A H 0.5967 0.4496 0.5197 0.075 Uiso 1 1 calc R U . . .
H31B H 0.6726 0.4866 0.4863 0.075 Uiso 1 1 calc R U . . .
H31C H 0.6306 0.5107 0.5494 0.075 Uiso 1 1 calc R U . . .
C9 C 0.74618(15) 0.10666(8) 0.65796(10) 0.0470(4) Uani 1 1 d . . . . .
H9A H 0.7557 0.0830 0.6956 0.070 Uiso 1 1 calc R U . . .
H9B H 0.7705 0.0855 0.6222 0.070 Uiso 1 1 calc R U . . .
H9C H 0.6835 0.1127 0.6518 0.070 Uiso 1 1 calc R U . . .
C8 C 0.77917(16) 0.20469(9) 0.60424(8) 0.0468(5) Uani 1 1 d . . . . .
H8A H 0.7167 0.2101 0.5964 0.070 Uiso 1 1 calc R U . . .
H8B H 0.8056 0.1832 0.5694 0.070 Uiso 1 1 calc R U . . .
H8C H 0.8072 0.2438 0.6086 0.070 Uiso 1 1 calc R U . . .
C12 C 0.80317(14) 0.23289(10) 0.94626(8) 0.0459(4) Uani 1 1 d . . . . .
H12A H 0.7442 0.2480 0.9539 0.069 Uiso 1 1 calc R U . . .
H12B H 0.8410 0.2436 0.9811 0.069 Uiso 1 1 calc R U . . .
H12C H 0.8014 0.1894 0.9420 0.069 Uiso 1 1 calc R U . . .
C38 C 0.41555(16) 0.40973(9) 0.60664(11) 0.0537(5) Uani 1 1 d . . . . .
H38 H 0.3765 0.4422 0.6123 0.064 Uiso 1 1 calc R U . . .
C33 C 0.47725(18) 0.39582(10) 0.65295(11) 0.0567(5) Uani 1 1 d . . . . .
H33 H 0.4794 0.4186 0.6900 0.068 Uiso 1 1 calc R U . . .
C34 C 0.53512(14) 0.34847(10) 0.64426(12) 0.0552(5) Uani 1 1 d . . . . .
H34 H 0.5776 0.3396 0.6749 0.066 Uiso 1 1 calc R U . . .
C36 C 0.4689(2) 0.32773(10) 0.54443(11) 0.0623(6) Uani 1 1 d . . . . .
H36 H 0.4659 0.3043 0.5078 0.075 Uiso 1 1 calc R U . . .
C35 C 0.53030(17) 0.31411(11) 0.59011(12) 0.0617(6) Uani 1 1 d . . . . .
H35 H 0.5689 0.2815 0.5845 0.074 Uiso 1 1 calc R U . . .

loop_
_atom_site_aniso_label
_atom_site_aniso_U_11
_atom_site_aniso_U_22
_atom_site_aniso_U_33
_atom_site_aniso_U_23
_atom_site_aniso_U_13
_atom_site_aniso_U_12
Cu1 0.02721(16) 0.01778(15) 0.03091(17) 0.000 0.00336(12) 0.000
Al1 0.0166(2) 0.0159(2) 0.0209(3) 0.000 0.00122(19) 0.000
Si1 0.02155(18) 0.02219(18) 0.0314(2) 0.00734(15) 0.00162(15) -0.00129(14)
N1 0.0177(5) 0.0194(5) 0.0259(6) 0.0005(4) 0.0019(4) -0.0004(4)
N2 0.0256(6) 0.0195(5) 0.0331(6) -0.0022(5) -0.0046(5) 0.0031(4)
C2 0.0211(6) 0.0229(6) 0.0295(7) -0.0001(5) 0.0018(5) -0.0013(5)
C1 0.0191(6) 0.0181(6) 0.0268(7) 0.0032(5) 0.0032(5) -0.0023(5)
C6 0.0224(6) 0.0231(6) 0.0269(7) 0.0023(5) 0.0042(5) -0.0014(5)
C16 0.0214(9) 0.0222(9) 0.0314(10) 0.000 -0.0048(8) 0.000
C22 0.0228(6) 0.0196(6) 0.0241(6) -0.0009(5) 0.0004(5) -0.0026(5)
C3 0.0225(7) 0.0288(7) 0.0359(8) -0.0008(6) -0.0033(6) 0.0001(5)
C5 0.0247(7) 0.0273(7) 0.0334(7) -0.0025(6) 0.0078(6) 0.0013(5)
C24 0.0245(7) 0.0198(6) 0.0292(7) 0.0035(5) -0.0046(5) -0.0028(5)
C25 0.0250(7) 0.0223(7) 0.0313(7) 0.0020(5) -0.0037(6) -0.0032(5)
C23 0.0237(6) 0.0222(6) 0.0274(7) 0.0012(5) -0.0006(5) -0.0032(5)
C20 0.0296(7) 0.0191(7) 0.0427(8) -0.0015(6) -0.0086(6) 0.0014(5)
C17 0.0299(7) 0.0237(7) 0.0311(7) -0.0021(6) -0.0022(6) 0.0062(6)
C27 0.0356(8) 0.0236(7) 0.0398(9) 0.0027(6) -0.0141(7) -0.0011(6)
C26 0.0281(7) 0.0236(7) 0.0402(8) 0.0001(6) -0.0051(6) 0.0009(6)
C4 0.0196(6) 0.0303(7) 0.0442(9) -0.0013(6) 0.0035(6) 0.0025(5)
C29 0.0302(7) 0.0219(7) 0.0316(8) 0.0005(5) -0.0040(6) -0.0037(5)
C28 0.0387(8) 0.0268(7) 0.0294(7) 0.0026(6) -0.0094(6) -0.0058(6)
C7 0.0238(7) 0.0369(8) 0.0315(8) -0.0079(6) -0.0040(6) 0.0020(6)
C10 0.0256(7) 0.0337(8) 0.0273(7) -0.0025(6) 0.0034(6) 0.0019(6)
C30 0.0301(8) 0.0416(9) 0.0337(8) 0.0030(7) 0.0010(6) 0.0039(7)
C15 0.0310(9) 0.0194(7) 0.0567(10) 0.0031(7) 0.0054(7) -0.0025(6)
C18 0.0392(8) 0.0307(8) 0.0365(8) -0.0049(6) -0.0084(7) 0.0078(7)
C13 0.0281(7) 0.0303(8) 0.0451(9) 0.0105(7) 0.0054(7) -0.0052(6)
C32 0.0390(9) 0.0388(9) 0.0321(8) -0.0021(7) -0.0012(7) 0.0023(7)
C14 0.0340(8) 0.0553(11) 0.0390(9) 0.0198(8) -0.0041(7) -0.0032(8)
C19 0.0330(8) 0.0373(9) 0.0418(9) -0.0056(7) 0.0026(7) 0.0086(7)
C11 0.0324(8) 0.0374(9) 0.0434(9) -0.0117(7) -0.0017(7) -0.0016(7)
C21 0.0448(9) 0.0207(7) 0.0518(10) -0.0068(7) -0.0057(8) 0.0045(6)
C37 0.0643(13) 0.0437(10) 0.0456(11) 0.0132(8) -0.0093(9) -0.0114(9)
C31 0.0563(12) 0.0421(10) 0.0511(11) 0.0040(8) -0.0230(9) 0.0127(9)
C9 0.0652(12) 0.0285(8) 0.0472(10) -0.0093(7) -0.0014(9) 0.0010(8)
C8 0.0689(13) 0.0413(10) 0.0302(8) -0.0055(7) 0.0046(8) -0.0097(9)
C12 0.0518(11) 0.0572(12) 0.0288(8) 0.0026(8) 0.0057(8) -0.0006(9)
C38 0.0664(13) 0.0366(10) 0.0581(12) 0.0030(9) -0.0028(10) 0.0123(9)
C33 0.0836(16) 0.0382(10) 0.0482(11) -0.0031(9) -0.0127(11) -0.0011(10)
C34 0.0447(10) 0.0522(12) 0.0687(14) 0.0246(11) -0.0063(10) -0.0057(9)
C36 0.1027(19) 0.0434(11) 0.0407(11) 0.0001(9) 0.0197(12) -0.0040(11)
C35 0.0664(14) 0.0510(12) 0.0676(15) 0.0140(11) 0.0289(12) 0.0181(11)

loop_
_atom_type_symbol
_atom_type_description
_atom_type_scat_dispersion_real
_atom_type_scat_dispersion_imag
_atom_type_scat_source
C C 0.0181 0.0091 'International Tables Vol C Tables 4.2.6.8 and 6.1.1.4'
H H 0.0000 0.0000 'International Tables Vol C Tables 4.2.6.8 and 6.1.1.4'
Al Al 0.2130 0.2455 'International Tables Vol C Tables 4.2.6.8 and 6.1.1.4'
Cu Cu -1.9646 0.5888 'International Tables Vol C Tables 4.2.6.8 and 6.1.1.4'
N N 0.0311 0.0180 'International Tables Vol C Tables 4.2.6.8 and 6.1.1.4'
Si Si 0.2541 0.3302 'International Tables Vol C Tables 4.2.6.8 and 6.1.1.4'

loop_
_geom_angle_atom_site_label_1
_geom_angle_atom_site_label_2
_geom_angle_atom_site_label_3
_geom_angle
_geom_angle_site_symmetry_1
_geom_angle_site_symmetry_3
_geom_angle_publ_flag
C16 Cu1 C22 139.30(4) . 3_756 ?
C16 Cu1 C22 139.30(4) . . ?
C16 Cu1 C23 108.77(4) . 3_756 ?
C16 Cu1 C23 108.77(4) . . ?
C22 Cu1 C22 81.39(7) 3_756 . ?
C22 Cu1 C23 111.66(5) 3_756 . ?
C22 Cu1 C23 31.02(5) . . ?
C22 Cu1 C23 31.02(5) 3_756 3_756 ?
C22 Cu1 C23 111.66(5) . 3_756 ?
C23 Cu1 C23 142.47(7) 3_756 . ?
N1 Al1 N1 113.23(7) 3_756 . ?
N1 Al1 C22 120.47(5) . 3_756 ?
N1 Al1 C22 120.47(5) 3_756 . ?
N1 Al1 C22 105.04(5) 3_756 3_756 ?
N1 Al1 C22 105.04(5) . . ?
C22 Al1 C22 91.70(8) . 3_756 ?
N1 Si1 C15 113.61(7) . . ?
N1 Si1 C13 111.04(6) . . ?
N1 Si1 C14 112.71(8) . . ?
C13 Si1 C15 104.95(7) . . ?
C14 Si1 C15 107.60(9) . . ?
C14 Si1 C13 106.38(8) . . ?
Si1 N1 Al1 127.52(7) . . ?
C1 N1 Al1 118.68(9) . . ?
C1 N1 Si1 113.67(8) . . ?
C16 N2 C20 111.20(14) . . ?
C16 N2 C17 122.58(13) . . ?
C20 N2 C17 126.17(13) . . ?
C1 C2 C7 122.32(13) . . ?
C3 C2 C1 119.46(14) . . ?
C3 C2 C7 118.22(13) . . ?
C2 C1 N1 120.67(12) . . ?
C2 C1 C6 119.04(13) . . ?
C6 C1 N1 120.23(12) . . ?
C1 C6 C10 122.82(13) . . ?
C5 C6 C1 119.16(14) . . ?
C5 C6 C10 118.01(13) . . ?
N2 C16 Cu1 127.81(9) . . ?
N2 C16 Cu1 127.80(9) 3_756 . ?
N2 C16 N2 104.39(17) . 3_756 ?
Al1 C22 Cu1 93.45(6) . . ?
C23 C22 Cu1 82.12(9) . . ?
C23 C22 Al1 166.78(12) . . ?
C2 C3 H3 119.3 . . ?
C4 C3 C2 121.47(15) . . ?
C4 C3 H3 119.3 . . ?
C6 C5 H5 119.1 . . ?
C4 C5 C6 121.74(14) . . ?
C4 C5 H5 119.1 . . ?
C25 C24 C23 120.14(14) . . ?
C29 C24 C25 119.99(13) . . ?
C29 C24 C23 119.80(14) . . ?
C24 C25 C30 121.09(13) . . ?
C26 C25 C24 118.86(14) . . ?
C26 C25 C30 120.04(14) . . ?
C22 C23 Cu1 66.86(9) . . ?
C22 C23 C24 166.59(15) . . ?
C24 C23 Cu1 126.53(10) . . ?
N2 C20 C21 125.70(16) . . ?
C20 C20 N2 106.60(9) 3_756 . ?
C20 C20 C21 127.63(10) 3_756 . ?
N2 C17 H17 106.7 . . ?
N2 C17 C18 112.09(13) . . ?
N2 C17 C19 112.26(13) . . ?
C18 C17 H17 106.7 . . ?
C19 C17 H17 106.7 . . ?
C19 C17 C18 112.00(14) . . ?
C26 C27 C31 120.38(16) . . ?
C28 C27 C26 118.35(14) . . ?
C28 C27 C31 121.25(16) . . ?
C25 C26 C27 122.00(15) . . ?
C25 C26 H26 119.0 . . ?
C27 C26 H26 119.0 . . ?
C3 C4 H4 120.5 . . ?
C5 C4 C3 119.07(14) . . ?
C5 C4 H4 120.5 . . ?
C24 C29 C32 121.53(14) . . ?
C28 C29 C24 118.91(15) . . ?
C28 C29 C32 119.55(15) . . ?
C27 C28 C29 121.88(15) . . ?
C27 C28 H28 119.1 . . ?
C29 C28 H28 119.1 . . ?
C2 C7 H7 107.5 . . ?
C2 C7 C9 112.24(14) . . ?
C2 C7 C8 112.51(14) . . ?
C9 C7 H7 107.5 . . ?
C8 C7 H7 107.5 . . ?
C8 C7 C9 109.25(14) . . ?
C6 C10 H10 108.1 . . ?
C6 C10 C11 110.47(13) . . ?
C6 C10 C12 112.23(14) . . ?
C11 C10 H10 108.1 . . ?
C11 C10 C12 109.68(14) . . ?
C12 C10 H10 108.1 . . ?
C25 C30 H30A 109.5 . . ?
C25 C30 H30B 109.5 . . ?
C25 C30 H30C 109.5 . . ?
H30A C30 H30B 109.5 . . ?
H30A C30 H30C 109.5 . . ?
H30B C30 H30C 109.5 . . ?
Si1 C15 H15A 108.0 . . ?
Si1 C15 H15B 108.0 . . ?
C15 C15 Si1 117.04(12) 3_756 . ?
C15 C15 H15A 108.0 3_756 . ?
C15 C15 H15B 108.0 3_756 . ?
H15A C15 H15B 107.3 . . ?
C17 C18 H18A 109.5 . . ?
C17 C18 H18B 109.5 . . ?
C17 C18 H18C 109.5 . . ?
H18A C18 H18B 109.5 . . ?
H18A C18 H18C 109.5 . . ?
H18B C18 H18C 109.5 . . ?
Si1 C13 H13A 109.5 . . ?
Si1 C13 H13B 109.5 . . ?
Si1 C13 H13C 109.5 . . ?
H13A C13 H13B 109.5 . . ?
H13A C13 H13C 109.5 . . ?
H13B C13 H13C 109.5 . . ?
C29 C32 H32A 109.5 . . ?
C29 C32 H32B 109.5 . . ?
C29 C32 H32C 109.5 . . ?
H32A C32 H32B 109.5 . . ?
H32A C32 H32C 109.5 . . ?
H32B C32 H32C 109.5 . . ?
Si1 C14 H14A 109.5 . . ?
Si1 C14 H14B 109.5 . . ?
Si1 C14 H14C 109.5 . . ?
H14A C14 H14B 109.5 . . ?
H14A C14 H14C 109.5 . . ?
H14B C14 H14C 109.5 . . ?
C17 C19 H19A 109.5 . . ?
C17 C19 H19B 109.5 . . ?
C17 C19 H19C 109.5 . . ?
H19A C19 H19B 109.5 . . ?
H19A C19 H19C 109.5 . . ?
H19B C19 H19C 109.5 . . ?
C10 C11 H11A 109.5 . . ?
C10 C11 H11B 109.5 . . ?
C10 C11 H11C 109.5 . . ?
H11A C11 H11B 109.5 . . ?
H11A C11 H11C 109.5 . . ?
H11B C11 H11C 109.5 . . ?
C20 C21 H21A 109.5 . . ?
C20 C21 H21B 109.5 . . ?
C20 C21 H21C 109.5 . . ?
H21A C21 H21B 109.5 . . ?
H21A C21 H21C 109.5 . . ?
H21B C21 H21C 109.5 . . ?
C38 C37 H37 120.1 . . ?
C38 C37 C36 119.8(2) . . ?
C36 C37 H37 120.1 . . ?
C27 C31 H31A 109.5 . . ?
C27 C31 H31B 109.5 . . ?
C27 C31 H31C 109.5 . . ?
H31A C31 H31B 109.5 . . ?
H31A C31 H31C 109.5 . . ?
H31B C31 H31C 109.5 . . ?
C7 C9 H9A 109.5 . . ?
C7 C9 H9B 109.5 . . ?
C7 C9 H9C 109.5 . . ?
H9A C9 H9B 109.5 . . ?
H9A C9 H9C 109.5 . . ?
H9B C9 H9C 109.5 . . ?
C7 C8 H8A 109.5 . . ?
C7 C8 H8B 109.5 . . ?
C7 C8 H8C 109.5 . . ?
H8A C8 H8B 109.5 . . ?
H8A C8 H8C 109.5 . . ?
H8B C8 H8C 109.5 . . ?
C10 C12 H12A 109.5 . . ?
C10 C12 H12B 109.5 . . ?
C10 C12 H12C 109.5 . . ?
H12A C12 H12B 109.5 . . ?
H12A C12 H12C 109.5 . . ?
H12B C12 H12C 109.5 . . ?
C37 C38 H38 120.0 . . ?
C37 C38 C33 120.0(2) . . ?
C33 C38 H38 120.0 . . ?
C38 C33 H33 120.0 . . ?
C34 C33 C38 119.9(2) . . ?
C34 C33 H33 120.0 . . ?
C33 C34 H34 120.1 . . ?
C33 C34 C35 119.8(2) . . ?
C35 C34 H34 120.1 . . ?
C37 C36 H36 119.9 . . ?
C35 C36 C37 120.2(2) . . ?
C35 C36 H36 119.9 . . ?
C34 C35 H35 119.9 . . ?
C36 C35 C34 120.2(2) . . ?
C36 C35 H35 119.9 . . ?

loop_
_geom_bond_atom_site_label_1
_geom_bond_atom_site_label_2
_geom_bond_distance
_geom_bond_site_symmetry_2
_geom_bond_publ_flag
Cu1 C16 1.980(2) . ?
Cu1 C22 2.1846(13) . ?
Cu1 C22 2.1846(13) 3_756 ?
Cu1 C23 2.3533(14) 3_756 ?
Cu1 C23 2.3534(14) . ?
Al1 N1 1.8523(11) . ?
Al1 N1 1.8523(11) 3_756 ?
Al1 C22 1.9853(15) 3_756 ?
Al1 C22 1.9852(15) . ?
Si1 N1 1.7353(12) . ?
Si1 C15 1.8813(17) . ?
Si1 C13 1.8784(16) . ?
Si1 C14 1.8723(18) . ?
N1 C1 1.4461(17) . ?
N2 C16 1.3581(18) . ?
N2 C20 1.3959(19) . ?
N2 C17 1.476(2) . ?
C2 C1 1.411(2) . ?
C2 C3 1.398(2) . ?
C2 C7 1.515(2) . ?
C1 C6 1.414(2) . ?
C6 C5 1.397(2) . ?
C6 C10 1.518(2) . ?
C16 N2 1.3581(18) 3_756 ?
C22 C23 1.224(2) . ?
C3 H3 0.9300 . ?
C3 C4 1.381(2) . ?
C5 H5 0.9300 . ?
C5 C4 1.379(2) . ?
C24 C25 1.409(2) . ?
C24 C23 1.448(2) . ?
C24 C29 1.407(2) . ?
C25 C26 1.386(2) . ?
C25 C30 1.501(2) . ?
C20 C20 1.348(4) 3_756 ?
C20 C21 1.497(2) . ?
C17 H17 0.9800 . ?
C17 C18 1.525(2) . ?
C17 C19 1.525(2) . ?
C27 C26 1.390(2) . ?
C27 C28 1.387(2) . ?
C27 C31 1.509(2) . ?
C26 H26 0.9300 . ?
C4 H4 0.9300 . ?
C29 C28 1.390(2) . ?
C29 C32 1.508(2) . ?
C28 H28 0.9300 . ?
C7 H7 0.9800 . ?
C7 C9 1.524(2) . ?
C7 C8 1.522(2) . ?
C10 H10 0.9800 . ?
C10 C11 1.528(2) . ?
C10 C12 1.530(2) . ?
C30 H30A 0.9600 . ?
C30 H30B 0.9600 . ?
C30 H30C 0.9600 . ?
C15 C15 1.541(3) 3_756 ?
C15 H15A 0.9700 . ?
C15 H15B 0.9700 . ?
C18 H18A 0.9600 . ?
C18 H18B 0.9600 . ?
C18 H18C 0.9600 . ?
C13 H13A 0.9600 . ?
C13 H13B 0.9600 . ?
C13 H13C 0.9600 . ?
C32 H32A 0.9600 . ?
C32 H32B 0.9600 . ?
C32 H32C 0.9600 . ?
C14 H14A 0.9600 . ?
C14 H14B 0.9600 . ?
C14 H14C 0.9600 . ?
C19 H19A 0.9600 . ?
C19 H19B 0.9600 . ?
C19 H19C 0.9600 . ?
C11 H11A 0.9600 . ?
C11 H11B 0.9600 . ?
C11 H11C 0.9600 . ?
C21 H21A 0.9600 . ?
C21 H21B 0.9600 . ?
C21 H21C 0.9600 . ?
C37 H37 0.9300 . ?
C37 C38 1.368(3) . ?
C37 C36 1.370(3) . ?
C31 H31A 0.9600 . ?
C31 H31B 0.9600 . ?
C31 H31C 0.9600 . ?
C9 H9A 0.9600 . ?
C9 H9B 0.9600 . ?
C9 H9C 0.9600 . ?
C8 H8A 0.9600 . ?
C8 H8B 0.9600 . ?
C8 H8C 0.9600 . ?
C12 H12A 0.9600 . ?
C12 H12B 0.9600 . ?
C12 H12C 0.9600 . ?
C38 H38 0.9300 . ?
C38 C33 1.382(3) . ?
C33 H33 0.9300 . ?
C33 C34 1.368(3) . ?
C34 H34 0.9300 . ?
C34 C35 1.372(4) . ?
C36 H36 0.9300 . ?
C36 C35 1.368(4) . ?
C35 H35 0.9300 . ?

loop_
_geom_torsion_atom_site_label_1
_geom_torsion_atom_site_label_2
_geom_torsion_atom_site_label_3
_geom_torsion_atom_site_label_4
_geom_torsion
_geom_torsion_site_symmetry_1
_geom_torsion_site_symmetry_2
_geom_torsion_site_symmetry_3
_geom_torsion_site_symmetry_4
_geom_torsion_publ_flag
Cu1 C22 C23 C24 -177.0(6) . . . . ?
Al1 N1 C1 C2 93.10(13) . . . . ?
Al1 N1 C1 C6 -89.69(14) . . . . ?
Al1 C22 C23 Cu1 71.1(5) . . . . ?
Al1 C22 C23 C24 -105.9(8) . . . . ?
Si1 N1 C1 C2 -90.83(14) . . . . ?
Si1 N1 C1 C6 86.37(13) . . . . ?
N1 Al1 N1 Si1 30.36(6) 3_756 . . . ?
N1 Al1 N1 C1 -154.19(12) 3_756 . . . ?
N1 Si1 C15 C15 72.79(18) . . . 3_756 ?
N1 C1 C6 C5 -174.52(12) . . . . ?
N1 C1 C6 C10 6.3(2) . . . . ?
C2 C1 C6 C5 2.7(2) . . . . ?
C2 C1 C6 C10 -176.48(13) . . . . ?
C2 C3 C4 C5 1.6(2) . . . . ?
C1 C2 C3 C4 -0.3(2) . . . . ?
C1 C2 C7 C9 110.45(16) . . . . ?
C1 C2 C7 C8 -125.84(16) . . . . ?
C1 C6 C5 C4 -1.6(2) . . . . ?
C1 C6 C10 C11 118.99(15) . . . . ?
C1 C6 C10 C12 -118.27(16) . . . . ?
C6 C5 C4 C3 -0.6(2) . . . . ?
C16 N2 C20 C20 -1.1(2) . . . 3_756 ?
C16 N2 C20 C21 175.99(13) . . . . ?
C16 N2 C17 C18 122.45(13) . . . . ?
C16 N2 C17 C19 -110.47(14) . . . . ?
C22 Al1 N1 Si1 -95.10(9) 3_756 . . . ?
C22 Al1 N1 Si1 163.73(8) . . . . ?
C22 Al1 N1 C1 80.35(11) 3_756 . . . ?
C22 Al1 N1 C1 -20.82(11) . . . . ?
C3 C2 C1 N1 175.43(13) . . . . ?
C3 C2 C1 C6 -1.8(2) . . . . ?
C3 C2 C7 C9 -68.83(19) . . . . ?
C3 C2 C7 C8 54.88(19) . . . . ?
C5 C6 C10 C11 -60.23(18) . . . . ?
C5 C6 C10 C12 62.51(19) . . . . ?
C24 C25 C26 C27 1.2(2) . . . . ?
C24 C29 C28 C27 0.5(2) . . . . ?
C25 C24 C23 Cu1 -58.62(17) . . . . ?
C25 C24 C23 C22 118.0(6) . . . . ?
C25 C24 C29 C28 0.0(2) . . . . ?
C25 C24 C29 C32 179.03(14) . . . . ?
C23 C24 C25 C26 -177.78(13) . . . . ?
C23 C24 C25 C30 0.9(2) . . . . ?
C23 C24 C29 C28 176.97(13) . . . . ?
C23 C24 C29 C32 -4.0(2) . . . . ?
C20 N2 C16 Cu1 -179.58(8) . . . . ?
C20 N2 C16 N2 0.42(8) . . . 3_756 ?
C20 N2 C17 C18 -54.71(19) . . . . ?
C20 N2 C17 C19 72.37(19) . . . . ?
C17 N2 C16 Cu1 2.88(15) . . . . ?
C17 N2 C16 N2 -177.12(15) . . . 3_756 ?
C17 N2 C20 C20 176.31(15) . . . 3_756 ?
C17 N2 C20 C21 -6.6(2) . . . . ?
C26 C27 C28 C29 -0.1(2) . . . . ?
C29 C24 C25 C26 -0.9(2) . . . . ?
C29 C24 C25 C30 177.84(14) . . . . ?
C29 C24 C23 Cu1 124.46(13) . . . . ?
C29 C24 C23 C22 -58.9(7) . . . . ?
C28 C27 C26 C25 -0.8(2) . . . . ?
C7 C2 C1 N1 -3.8(2) . . . . ?
C7 C2 C1 C6 178.92(13) . . . . ?
C7 C2 C3 C4 178.95(14) . . . . ?
C10 C6 C5 C4 177.68(14) . . . . ?
C30 C25 C26 C27 -177.47(15) . . . . ?
C15 Si1 N1 Al1 -65.48(10) . . . . ?
C15 Si1 N1 C1 118.87(11) . . . . ?
C13 Si1 N1 Al1 176.49(9) . . . . ?
C13 Si1 N1 C1 0.84(12) . . . . ?
C13 Si1 C15 C15 -165.72(15) . . . 3_756 ?
C32 C29 C28 C27 -178.57(15) . . . . ?
C14 Si1 N1 Al1 57.24(11) . . . . ?
C14 Si1 N1 C1 -118.40(11) . . . . ?
C14 Si1 C15 C15 -52.71(18) . . . 3_756 ?
C37 C38 C33 C34 0.6(4) . . . . ?
C37 C36 C35 C34 0.0(4) . . . . ?
C31 C27 C26 C25 177.55(16) . . . . ?
C31 C27 C28 C29 -178.40(16) . . . . ?
C38 C37 C36 C35 -0.9(4) . . . . ?
C38 C33 C34 C35 -1.4(4) . . . . ?
C33 C34 C35 C36 1.1(4) . . . . ?
C36 C37 C38 C33 0.6(4) . . . . ?
